data_1574673
loop_
_publ_author_name
'Xu, Jian'
'Yao, Shenglai'
'Postils, Ver\`onica'
'Matito, Eduard'
'Lorent, Christian'
'Driess, Matthias'

_publ_section_title
;
 Isolable monoatomic monovalent bismuth complexes with a redox
 non-innocent bis-silylenyl carborane ligand
;
_journal_issue 24
_journal_name_full 'Chemical Science'
_journal_page_first 10826
_journal_page_last 10832
_journal_paper_doi 10.1039/D5SC02644J
_journal_volume 16
_journal_year 2025
_chemical_formula_moiety 'C33 H59 B10 Bi N4 Si2, 2(C F3 O3 S), C H2 Cl2'
_chemical_formula_sum 'C36 H61 B10 Bi Cl2 F6 N4 O6 S2 Si2'
_chemical_formula_weight 1268.16
_space_group_crystal_system monoclinic
_space_group_IT_number 14
_space_group_name_Hall '-P 2yn'
_space_group_name_H-M_alt 'P 1 21/n 1'
_atom_sites_solution_hydrogens geom
_atom_sites_solution_primary dual
_audit_creation_date 2024-11-27
_audit_creation_method
;
Olex2 1.5-alpha
(compiled 2024.02.16 svn.r378c4104 for OlexSys, GUI svn.r6928)
;
_audit_update_record
;
2025-03-01 deposited with the CCDC.	2025-05-19 downloaded from the CCDC.
;
_cell_angle_alpha 90
_cell_angle_beta 98.144(2)
_cell_angle_gamma 90
_cell_formula_units_Z 4
_cell_length_a 16.1469(4)
_cell_length_b 18.0810(3)
_cell_length_c 18.3593(4)
_cell_measurement_reflns_used 19361
_cell_measurement_temperature 111.3(6)
_cell_measurement_theta_max 72.1180
_cell_measurement_theta_min 3.3850
_cell_volume 5306.0(2)
_computing_cell_refinement 'CrysAlisPro 1.171.43.137a (Rigaku OD, 2024)'
_computing_data_collection 'CrysAlisPro 1.171.43.137a (Rigaku OD, 2024)'
_computing_data_reduction 'CrysAlisPro 1.171.43.137a (Rigaku OD, 2024)'
_computing_molecular_graphics 'Olex2 1.5-alpha (Dolomanov et al., 2009)'
_computing_publication_material 'Olex2 1.5-alpha (Dolomanov et al., 2009)'
_computing_structure_refinement 'SHELXL 2014/7 (Sheldrick, 2015)'
_computing_structure_solution 'SHELXT 2014/5 (Sheldrick, 2014)'
_diffrn_ambient_temperature 111.15
_diffrn_detector_area_resol_mean 10.5435
_diffrn_detector_type Atlas
_diffrn_measured_fraction_theta_full 1.000
_diffrn_measured_fraction_theta_max 0.985
_diffrn_measurement_details
;
List of Runs (angles in degrees, time in seconds):

  # Type    Start    End  Width  t~exp~   \w     \q     \k     \f   Frames
#--------------------------------------------------------------------------
  1  \w    -66.00  39.00   1.00    6.00    --  -41.50  19.00-180.00  105
  2  \w    -44.00  -7.00   1.00    6.00    --  -41.50 125.00-150.00   37
  3  \w   -115.00 -23.00   1.00    6.00    --  -41.50 -38.00   0.00   92
  4  \w    -96.00 -12.00   1.00    6.00    --  -41.50 125.00 120.00   84
  5  \w     32.00  96.00   1.00    6.00    --   41.50-125.00 -30.00   64
  6  \w     54.00 109.00   1.00    7.00    --  103.94-111.00-150.00   55
  7  \w     97.00 124.00   1.00    7.00    --  103.94 -77.00 -60.00   27
  8  \w     43.00 124.00   1.00    7.00    --  103.94 -45.00 -90.00   81
  9  \w     31.00 109.00   1.00    7.00    --  103.94-111.00  90.00   78
 10  \w     47.00  74.00   1.00    7.00    --  103.94-111.00 120.00   27
 11  \w     33.00 158.00   1.00    7.00    --  103.94   0.00-120.00  125
 12  \w     71.00  98.00   1.00    7.00    --  103.94 -94.00 -90.00   27
 13  \w     31.00 116.00   1.00    7.00    --  103.94 -45.00  60.00   85
 14  \w     32.00 127.00   1.00    7.00    --  103.94 -45.00-180.00   95
 15  \w     66.00 108.00   1.00    7.00    --  103.94-111.00   0.00   42
 16  \w     95.00 158.00   1.00    7.00    --  103.94  45.00 -90.00   63
 17  \w    108.00 141.00   1.00    7.00    --  103.94 111.00-150.00   33
 18  \w     66.00 109.00   1.00    7.00    --  103.94-111.00 -90.00   43
 19  \w    117.00 146.00   1.00    7.00    --  103.94 178.00-120.00   29
 20  \w     24.00  49.00   1.00    7.00    --  103.94 -94.00-150.00   25
;
_diffrn_measurement_device 'four-circle diffractometer'
_diffrn_measurement_device_type 'SuperNova, Single source at offset/far, Atlas'
_diffrn_measurement_method '\w scans'
_diffrn_radiation_type CuK\a
_diffrn_radiation_wavelength 1.54184
_diffrn_reflns_av_R_equivalents 0.0906
_diffrn_reflns_av_unetI/netI 0.0689
_diffrn_reflns_Laue_measured_fraction_full 1.000
_diffrn_reflns_Laue_measured_fraction_max 0.985
_diffrn_reflns_limit_h_max 19
_diffrn_reflns_limit_h_min -19
_diffrn_reflns_limit_k_max 15
_diffrn_reflns_limit_k_min -22
_diffrn_reflns_limit_l_max 18
_diffrn_reflns_limit_l_min -22
_diffrn_reflns_number 36892
_diffrn_reflns_point_group_measured_fraction_full 1.000
_diffrn_reflns_point_group_measured_fraction_max 0.985
_diffrn_reflns_theta_full 67.684
_diffrn_reflns_theta_max 72.874
_diffrn_reflns_theta_min 3.414
_exptl_absorpt_coefficient_mu 9.186
_exptl_absorpt_correction_T_max 1.00000
_exptl_absorpt_correction_T_min 0.61545
_exptl_absorpt_correction_type multi-scan
_exptl_absorpt_process_details
;
CrysAlisPro 1.171.43.137a (Rigaku Oxford Diffraction, 2024)
Empirical absorption correction using spherical harmonics,
implemented in SCALE3 ABSPACK scaling algorithm.
;
_exptl_crystal_colour colourless
_exptl_crystal_colour_primary colourless
_exptl_crystal_density_diffrn 1.588
_exptl_crystal_description block
_exptl_crystal_F_000 2536
_exptl_crystal_size_max 0.05
_exptl_crystal_size_mid 0.04
_exptl_crystal_size_min 0.02
_refine_diff_density_max 3.143
_refine_diff_density_min -2.912
_refine_diff_density_rms 0.233
_refine_ls_extinction_method none
_refine_ls_goodness_of_fit_ref 1.042
_refine_ls_hydrogen_treatment constr
_refine_ls_matrix_type full
_refine_ls_number_parameters 639
_refine_ls_number_reflns 10398
_refine_ls_number_restraints 6
_refine_ls_restrained_S_all 1.043
_refine_ls_R_factor_all 0.0799
_refine_ls_R_factor_gt 0.0620
_refine_ls_shift/su_max 0.001
_refine_ls_shift/su_mean 0.000
_refine_ls_structure_factor_coef Fsqd
_refine_ls_weighting_details 'w=1/[\s^2^(Fo^2^)+(0.1581P)^2^] where P=(Fo^2^+2Fc^2^)/3'
_refine_ls_weighting_scheme calc
_refine_ls_wR_factor_gt 0.1785
_refine_ls_wR_factor_ref 0.2149
_reflns_Friedel_coverage 0.000
_reflns_number_gt 8214
_reflns_number_total 10398
_reflns_threshold_expression 'I > 2\s(I)'
_cod_data_source_file d5sc02644j2.cif
_cod_data_source_block 4
_cod_depositor_comments 'Adding full bibliography for 1574669--1574673.cif.'
_cod_database_code 1574673
_shelx_shelxl_version_number 2014/7
_shelx_space_group_comment
;
The symmetry employed for this shelxl refinement is uniquely defined
by the following loop, which should always be used as a source of
symmetry information in preference to the above space-group names.
They are only intended as comments.
;
_olex2_refinement_description
;
1. Uiso/Uaniso restraints and constraints
Uanis(C36) \\sim Ueq: with sigma of 0.01 and sigma for terminal atoms of 0.02
Uanis(Bi1) = Uanis(Bi1A)
2. Others
 Sof(Bi1A)=1-FVAR(1)
 Sof(Bi1)=FVAR(1)
3.a Secondary CH2 refined with riding coordinates:
 C36(H36A,H36B)
3.b Aromatic/amide H refined with riding coordinates:
 C25(H25), C14(H14), C10(H10), C26(H26), C29(H29), C13(H13), C27(H27),
 C11(H11), C12(H12), C28(H28)
3.c Idealised Me refined as rotating group:
 C31(H31A,H31B,H31C), C7(H7A,H7B,H7C), C22(H22A,H22B,H22C), C21(H21A,H21B,
 H21C), C5(H5A,H5B,H5C), C33(H33A,H33B,H33C), C6(H6A,H6B,H6C), C20(H20A,H20B,
 H20C), C32(H32A,H32B,H32C), C16(H16A,H16B,H16C), C17(H17A,H17B,H17C), C3(H3A,
 H3B,H3C), C18(H18A,H18B,H18C)
3.d Boron cage BH refined with riding coordinates:
 B7(H7), B4(H4), B9(H9), B10(H10A), B1(H1), B8(H8), B6(H6), B5(H5), B3(H3),
 B2(H2)
;
_olex2_submission_special_instructions 'No special instructions were received'
_oxdiff_exptl_absorpt_empirical_details
;
Empirical correction (ABSPACK) includes:
- Absorption correction using spherical harmonics
- Frame scaling
;

loop_
_space_group_symop_operation_xyz
'x, y, z'
'-x+1/2, y+1/2, -z+1/2'
'-x, -y, -z'
'x-1/2, -y-1/2, z-1/2'

loop_
_atom_site_label
_atom_site_type_symbol
_atom_site_fract_x
_atom_site_fract_y
_atom_site_fract_z
_atom_site_U_iso_or_equiv
_atom_site_adp_type
_atom_site_occupancy
_atom_site_site_symmetry_order
_atom_site_calc_flag
_atom_site_refinement_flags_posn
_atom_site_refinement_flags_adp
_atom_site_refinement_flags_occupancy
_atom_site_disorder_assembly
_atom_site_disorder_group
Bi1 Bi 0.58579(2) 0.33784(2) 0.63021(2) 0.03299(16) Uani 0.9592(12) 1 d . . P A 1
Si2 Si 0.47018(11) 0.29093(9) 0.71258(10) 0.0240(4) Uani 1 1 d . . . . .
Si1 Si 0.48585(12) 0.25840(9) 0.52724(10) 0.0272(4) Uani 1 1 d . . . . .
S1 S 0.71178(12) 0.41371(10) 0.79534(11) 0.0382(4) Uani 1 1 d . . . . .
S2 S 0.72434(15) 0.35345(12) 0.47147(13) 0.0473(5) Uani 1 1 d . . . . .
Cl1 Cl 0.8827(2) 0.61529(14) 0.40995(16) 0.0750(8) Uani 1 1 d . . . . .
Cl2 Cl 0.9222(3) 0.53359(17) 0.28530(16) 0.0858(10) Uani 1 1 d . . . . .
F3 F 0.7077(5) 0.5148(3) 0.8961(3) 0.0708(17) Uani 1 1 d . . . . .
O3 O 0.6242(4) 0.3990(3) 0.7944(3) 0.0489(14) Uani 1 1 d . . . . .
N1 N 0.5168(3) 0.2023(3) 0.4549(3) 0.0266(11) Uani 1 1 d . . . . .
N3 N 0.4910(4) 0.2589(3) 0.8068(3) 0.0268(11) Uani 1 1 d . . . . .
N2 N 0.4492(4) 0.3045(3) 0.4425(3) 0.0278(11) Uani 1 1 d . . . . .
N4 N 0.4242(4) 0.3576(3) 0.7682(3) 0.0253(11) Uani 1 1 d . . . . .
F1 F 0.8024(5) 0.5322(4) 0.8254(4) 0.081(2) Uani 1 1 d . . . . .
O1 O 0.7666(4) 0.3744(3) 0.8491(4) 0.0574(17) Uani 1 1 d . . . . .
F2 F 0.6732(5) 0.5548(3) 0.7870(4) 0.091(3) Uani 1 1 d . . . . .
F5 F 0.7790(5) 0.4465(4) 0.5756(4) 0.0793(19) Uani 1 1 d . . . . .
F4 F 0.8644(5) 0.4284(5) 0.4995(5) 0.105(3) Uani 1 1 d . . . . .
C2 C 0.3857(4) 0.2308(3) 0.6574(3) 0.0210(11) Uani 1 1 d . . . . .
O2 O 0.7363(5) 0.4159(4) 0.7234(4) 0.065(2) Uani 1 1 d . . . . .
C8 C 0.4832(4) 0.2518(4) 0.4055(4) 0.0285(14) Uani 1 1 d . . . . .
O5 O 0.7396(6) 0.3433(5) 0.3990(5) 0.084(3) Uani 1 1 d . . . . .
C25 C 0.5175(5) 0.3857(4) 0.9441(4) 0.0323(14) Uani 1 1 d . . . . .
H25 H 0.5641 0.3998 0.9209 0.039 Uiso 1 1 calc R U . . .
C9 C 0.4829(4) 0.2473(4) 0.3242(4) 0.0299(14) Uani 1 1 d . . . . .
C1 C 0.3945(4) 0.2121(3) 0.5671(3) 0.0230(12) Uani 1 1 d . . . . .
C30 C 0.3857(4) 0.4329(3) 0.7602(4) 0.0276(13) Uani 1 1 d . . . . .
C23 C 0.4558(4) 0.3207(4) 0.8288(4) 0.0272(13) Uani 1 1 d . . . . .
C4 C 0.5648(4) 0.1325(4) 0.4449(4) 0.0287(14) Uani 1 1 d . . . . .
C14 C 0.4134(5) 0.2167(4) 0.2825(4) 0.0379(16) Uani 1 1 d . . . . .
H14 H 0.3676 0.2004 0.3056 0.046 Uiso 1 1 calc R U . . .
C24 C 0.4528(5) 0.3441(3) 0.9058(4) 0.0295(14) Uani 1 1 d . . . . .
C10 C 0.5501(5) 0.2731(4) 0.2909(4) 0.0339(15) Uani 1 1 d . . . . .
H10 H 0.5977 0.2942 0.3197 0.041 Uiso 1 1 calc R U . . .
C26 C 0.5136(5) 0.4064(4) 1.0157(4) 0.0376(16) Uani 1 1 d . . . . .
H26 H 0.5578 0.4342 1.0422 0.045 Uiso 1 1 calc R U . . .
C29 C 0.3847(5) 0.3237(5) 0.9396(4) 0.0376(17) Uani 1 1 d . . . . .
H29 H 0.3410 0.2949 0.9135 0.045 Uiso 1 1 calc R U . . .
C15 C 0.4118(5) 0.3783(4) 0.4166(4) 0.0366(17) Uani 1 1 d . . . . .
F6 F 0.7560(6) 0.4938(4) 0.4695(6) 0.112(3) Uani 1 1 d . . . . .
C13 C 0.4104(6) 0.2098(5) 0.2075(5) 0.0442(18) Uani 1 1 d . . . . .
H13 H 0.3637 0.1867 0.1791 0.053 Uiso 1 1 calc R U . . .
C19 C 0.5392(5) 0.2002(4) 0.8526(4) 0.0341(15) Uani 1 1 d . . . . .
C31 C 0.4491(5) 0.4910(4) 0.7935(4) 0.0364(16) Uani 1 1 d . . . . .
H31A H 0.5019 0.4843 0.7737 0.055 Uiso 1 1 calc R U . . .
H31B H 0.4589 0.4854 0.8471 0.055 Uiso 1 1 calc R U . . .
H31C H 0.4270 0.5406 0.7809 0.055 Uiso 1 1 calc R U . . .
C7 C 0.5102(5) 0.0802(4) 0.3923(4) 0.0360(16) Uani 1 1 d . . . . .
H7A H 0.5336 0.0301 0.3970 0.054 Uiso 1 1 calc R U . . .
H7B H 0.5090 0.0974 0.3415 0.054 Uiso 1 1 calc R U . . .
H7C H 0.4532 0.0796 0.4048 0.054 Uiso 1 1 calc R U . . .
C22 C 0.4848(7) 0.1663(4) 0.9064(5) 0.048(2) Uani 1 1 d . . . . .
H22A H 0.5144 0.1245 0.9322 0.071 Uiso 1 1 calc R U . . .
H22B H 0.4318 0.1491 0.8790 0.071 Uiso 1 1 calc R U . . .
H22C H 0.4735 0.2038 0.9422 0.071 Uiso 1 1 calc R U . . .
O4 O 0.6436(5) 0.3706(6) 0.4839(6) 0.093(3) Uani 1 1 d . . . . .
C21 C 0.6199(5) 0.2337(4) 0.8933(5) 0.0447(19) Uani 1 1 d . . . . .
H21A H 0.6059 0.2744 0.9247 0.067 Uiso 1 1 calc R U . . .
H21B H 0.6543 0.2526 0.8575 0.067 Uiso 1 1 calc R U . . .
H21C H 0.6511 0.1957 0.9238 0.067 Uiso 1 1 calc R U . . .
B7 B 0.3462(5) 0.1546(4) 0.6976(5) 0.0284(16) Uani 1 1 d . . . . .
H7 H 0.3623 0.1390 0.7569 0.034 Uiso 1 1 calc R U . . .
C5 C 0.5873(5) 0.0980(4) 0.5198(4) 0.0367(16) Uani 1 1 d . . . . .
H5A H 0.5360 0.0850 0.5398 0.055 Uiso 1 1 calc R U . . .
H5B H 0.6199 0.1333 0.5528 0.055 Uiso 1 1 calc R U . . .
H5C H 0.6206 0.0533 0.5156 0.055 Uiso 1 1 calc R U . . .
C33 C 0.3646(6) 0.4484(4) 0.6793(4) 0.046(2) Uani 1 1 d . . . . .
H33A H 0.3379 0.4970 0.6722 0.069 Uiso 1 1 calc R U . . .
H33B H 0.3261 0.4103 0.6565 0.069 Uiso 1 1 calc R U . . .
H33C H 0.4159 0.4478 0.6565 0.069 Uiso 1 1 calc R U . . .
C6 C 0.6449(5) 0.1498(4) 0.4126(5) 0.0428(19) Uani 1 1 d . . . . .
H6A H 0.6767 0.1041 0.4090 0.064 Uiso 1 1 calc R U . . .
H6B H 0.6790 0.1850 0.4446 0.064 Uiso 1 1 calc R U . . .
H6C H 0.6305 0.1714 0.3635 0.064 Uiso 1 1 calc R U . . .
C27 C 0.4452(6) 0.3866(5) 1.0487(5) 0.0450(18) Uani 1 1 d . . . . .
H27 H 0.4430 0.4017 1.0979 0.054 Uiso 1 1 calc R U . . .
C20 C 0.5624(5) 0.1406(4) 0.8004(5) 0.0385(17) Uani 1 1 d . . . . .
H20A H 0.5999 0.1047 0.8281 0.058 Uiso 1 1 calc R U . . .
H20B H 0.5906 0.1634 0.7622 0.058 Uiso 1 1 calc R U . . .
H20C H 0.5116 0.1155 0.7775 0.058 Uiso 1 1 calc R U . . .
B4 B 0.2832(5) 0.2332(4) 0.6697(4) 0.0258(14) Uani 1 1 d . . . . .
H4 H 0.2579 0.2699 0.7106 0.031 Uiso 1 1 calc R U . . .
B9 B 0.4199(5) 0.1445(4) 0.6318(4) 0.0279(15) Uani 1 1 d . . . . .
H9 H 0.4852 0.1236 0.6477 0.033 Uiso 1 1 calc R U . . .
C11 C 0.5458(5) 0.2673(4) 0.2149(4) 0.0411(18) Uani 1 1 d . . . . .
H11 H 0.5909 0.2842 0.1912 0.049 Uiso 1 1 calc R U . . .
C32 C 0.3080(5) 0.4363(4) 0.7987(6) 0.051(2) Uani 1 1 d . . . . .
H32A H 0.3246 0.4324 0.8520 0.077 Uiso 1 1 calc R U . . .
H32B H 0.2705 0.3953 0.7816 0.077 Uiso 1 1 calc R U . . .
H32C H 0.2790 0.4834 0.7871 0.077 Uiso 1 1 calc R U . . .
C16 C 0.4627(6) 0.4144(4) 0.3617(5) 0.048(2) Uani 1 1 d . . . . .
H16A H 0.5217 0.4168 0.3834 0.072 Uiso 1 1 calc R U . . .
H16B H 0.4417 0.4645 0.3502 0.072 Uiso 1 1 calc R U . . .
H16C H 0.4574 0.3849 0.3165 0.072 Uiso 1 1 calc R U . . .
C12 C 0.4754(6) 0.2366(5) 0.1738(4) 0.0451(19) Uani 1 1 d . . . . .
H12 H 0.4720 0.2341 0.1218 0.054 Uiso 1 1 calc R U . . .
C17 C 0.3212(6) 0.3683(5) 0.3852(7) 0.056(2) Uani 1 1 d . . . . .
H17A H 0.3164 0.3304 0.3467 0.084 Uiso 1 1 calc R U . . .
H17B H 0.2986 0.4152 0.3642 0.084 Uiso 1 1 calc R U . . .
H17C H 0.2895 0.3527 0.4244 0.084 Uiso 1 1 calc R U . . .
B10 B 0.3607(5) 0.1242(4) 0.5455(4) 0.0286(16) Uani 1 1 d . . . . .
H10A H 0.3864 0.0879 0.5045 0.034 Uiso 1 1 calc R U . . .
C28 C 0.3801(7) 0.3456(5) 1.0126(5) 0.048(2) Uani 1 1 d . . . . .
H28 H 0.3335 0.3325 1.0363 0.057 Uiso 1 1 calc R U . . .
B1 B 0.3167(5) 0.2695(4) 0.5878(4) 0.0259(14) Uani 1 1 d . . . . .
H1 H 0.3144 0.3301 0.5749 0.031 Uiso 1 1 calc R U . . .
B8 B 0.3296(5) 0.0875(4) 0.6269(4) 0.0292(15) Uani 1 1 d . . . . .
H8 H 0.3349 0.0270 0.6403 0.035 Uiso 1 1 calc R U . . .
C3 C 0.6781(6) 0.2452(5) 0.6662(5) 0.051(2) Uani 1 1 d . . . . .
H3A H 0.7035 0.2534 0.7172 0.076 Uiso 1 1 calc R U . A 1
H3B H 0.7219 0.2445 0.6343 0.076 Uiso 1 1 calc R U . A 1
H3C H 0.6486 0.1976 0.6625 0.076 Uiso 1 1 calc R U . A 1
B6 B 0.2452(5) 0.1413(4) 0.6490(5) 0.0306(16) Uani 1 1 d . . . . .
H6 H 0.1938 0.1166 0.6762 0.037 Uiso 1 1 calc R U . . .
C35 C 0.7852(7) 0.4301(6) 0.5071(6) 0.060(3) Uani 1 1 d . . . . .
B5 B 0.2536(5) 0.1227(4) 0.5548(5) 0.0310(16) Uani 1 1 d . . . . .
H5 H 0.2078 0.0861 0.5202 0.037 Uiso 1 1 calc R U . . .
B3 B 0.2985(6) 0.2016(4) 0.5171(5) 0.0336(17) Uani 1 1 d . . . . .
H3 H 0.2832 0.2174 0.4577 0.040 Uiso 1 1 calc R U . . .
C34 C 0.7239(7) 0.5088(5) 0.8264(5) 0.055(2) Uani 1 1 d . . . . .
B2 B 0.2262(5) 0.2128(4) 0.5821(5) 0.0291(15) Uani 1 1 d . . . . .
H2 H 0.1619 0.2359 0.5655 0.035 Uiso 1 1 calc R U . . .
C18 C 0.4203(9) 0.4276(5) 0.4852(6) 0.063(3) Uani 1 1 d . . . . .
H18A H 0.3956 0.4026 0.5242 0.095 Uiso 1 1 calc R U . . .
H18B H 0.3910 0.4745 0.4731 0.095 Uiso 1 1 calc R U . . .
H18C H 0.4796 0.4374 0.5020 0.095 Uiso 1 1 calc R U . . .
O6 O 0.7643(9) 0.2966(5) 0.5214(6) 0.125(5) Uani 1 1 d . . . . .
C36 C 0.9485(12) 0.5483(8) 0.3781(8) 0.101(5) Uani 1 1 d . U . . .
H36A H 1.0073 0.5651 0.3884 0.121 Uiso 1 1 calc R U . . .
H36B H 0.9437 0.5013 0.4048 0.121 Uiso 1 1 calc R U . . .
Bi1A Bi 0.6037(5) 0.3018(6) 0.6322(4) 0.03299(16) Uani 0.0408(12) 1 d . . P A 2

loop_
_atom_site_aniso_label
_atom_site_aniso_U_11
_atom_site_aniso_U_22
_atom_site_aniso_U_33
_atom_site_aniso_U_23
_atom_site_aniso_U_13
_atom_site_aniso_U_12
Bi1 0.0307(2) 0.0303(3) 0.0389(2) -0.00449(11) 0.00817(14) -0.01178(14)
Si2 0.0194(9) 0.0223(7) 0.0299(9) -0.0037(6) 0.0018(7) -0.0022(6)
Si1 0.0255(9) 0.0244(8) 0.0323(9) -0.0006(6) 0.0067(7) -0.0011(7)
S1 0.0313(10) 0.0399(9) 0.0431(10) -0.0033(7) 0.0046(8) -0.0059(7)
S2 0.0443(12) 0.0458(10) 0.0545(12) -0.0056(9) 0.0161(10) -0.0065(9)
Cl1 0.106(2) 0.0494(12) 0.0756(17) -0.0059(11) 0.0334(16) 0.0089(13)
Cl2 0.121(3) 0.0739(17) 0.0603(16) -0.0127(13) 0.0033(17) 0.0272(18)
F3 0.090(5) 0.062(3) 0.059(4) -0.018(3) 0.005(3) 0.010(3)
O3 0.036(3) 0.051(3) 0.060(4) -0.002(3) 0.004(3) -0.005(3)
N1 0.017(3) 0.032(3) 0.032(3) 0.001(2) 0.004(2) 0.002(2)
N3 0.023(3) 0.026(2) 0.031(3) -0.002(2) 0.000(2) -0.003(2)
N2 0.022(3) 0.029(3) 0.032(3) 0.000(2) 0.001(2) 0.000(2)
N4 0.019(3) 0.024(2) 0.033(3) -0.004(2) 0.003(2) 0.000(2)
F1 0.083(5) 0.075(4) 0.082(4) -0.013(3) 0.000(4) -0.042(4)
O1 0.052(4) 0.046(3) 0.074(5) -0.001(3) 0.010(3) 0.016(3)
F2 0.115(7) 0.047(3) 0.096(5) 0.015(3) -0.031(5) 0.005(3)
F5 0.093(5) 0.084(4) 0.062(4) -0.028(3) 0.016(4) -0.006(4)
F4 0.051(4) 0.138(7) 0.129(7) -0.055(6) 0.027(4) -0.028(4)
C2 0.013(3) 0.022(3) 0.027(3) -0.003(2) -0.001(2) -0.002(2)
O2 0.056(4) 0.093(5) 0.048(4) -0.019(3) 0.014(3) -0.028(4)
C8 0.017(3) 0.031(3) 0.037(4) 0.003(3) 0.001(3) -0.002(3)
O5 0.067(6) 0.135(8) 0.052(5) -0.028(4) 0.019(4) -0.025(5)
C25 0.028(4) 0.035(3) 0.033(4) -0.005(3) 0.001(3) 0.000(3)
C9 0.024(4) 0.033(3) 0.032(3) 0.001(3) 0.003(3) 0.002(3)
C1 0.016(3) 0.025(3) 0.027(3) -0.004(2) -0.001(2) -0.003(2)
C30 0.025(3) 0.022(3) 0.035(4) -0.003(2) 0.002(3) 0.004(2)
C23 0.014(3) 0.031(3) 0.036(4) -0.004(3) 0.002(3) -0.004(3)
C4 0.025(4) 0.026(3) 0.036(4) -0.004(3) 0.006(3) 0.002(3)
C14 0.026(4) 0.045(4) 0.044(4) 0.008(3) 0.006(3) 0.003(3)
C24 0.028(4) 0.031(3) 0.027(3) -0.001(2) -0.002(3) 0.003(3)
C10 0.031(4) 0.030(3) 0.042(4) 0.000(3) 0.012(3) -0.005(3)
C26 0.035(4) 0.035(3) 0.040(4) -0.010(3) -0.003(3) 0.001(3)
C29 0.034(4) 0.050(4) 0.029(4) -0.008(3) 0.005(3) -0.008(3)
C15 0.036(4) 0.027(3) 0.048(4) 0.006(3) 0.011(3) 0.006(3)
F6 0.118(8) 0.073(4) 0.144(8) 0.048(5) 0.010(6) -0.008(4)
C13 0.041(5) 0.051(4) 0.038(4) -0.002(3) 0.000(3) 0.002(4)
C19 0.030(4) 0.027(3) 0.043(4) 0.007(3) 0.001(3) 0.003(3)
C31 0.036(4) 0.027(3) 0.043(4) -0.005(3) -0.004(3) -0.001(3)
C7 0.038(4) 0.037(4) 0.034(4) -0.007(3) 0.006(3) -0.003(3)
C22 0.051(6) 0.042(4) 0.050(5) 0.012(3) 0.008(4) 0.001(4)
O4 0.036(4) 0.136(8) 0.111(7) -0.031(6) 0.025(4) -0.012(5)
C21 0.034(4) 0.040(4) 0.054(5) -0.004(3) -0.013(4) 0.005(3)
B7 0.018(4) 0.026(3) 0.040(4) -0.001(3) 0.001(3) -0.007(3)
C5 0.038(4) 0.030(3) 0.042(4) -0.004(3) 0.002(3) 0.014(3)
C33 0.065(6) 0.027(3) 0.040(4) -0.002(3) -0.016(4) 0.013(3)
C6 0.029(4) 0.037(4) 0.067(6) 0.001(4) 0.020(4) 0.004(3)
C27 0.043(5) 0.056(5) 0.036(4) -0.007(3) 0.005(3) 0.004(4)
C20 0.036(4) 0.029(3) 0.047(4) 0.002(3) -0.005(3) 0.002(3)
B4 0.017(3) 0.023(3) 0.037(4) 0.000(3) 0.003(3) -0.001(3)
B9 0.034(4) 0.018(3) 0.031(4) 0.000(3) 0.003(3) -0.002(3)
C11 0.046(5) 0.036(4) 0.044(4) 0.003(3) 0.020(4) 0.003(3)
C32 0.033(5) 0.033(4) 0.091(7) -0.002(4) 0.018(5) 0.005(3)
C16 0.051(5) 0.032(4) 0.064(5) 0.012(3) 0.023(4) 0.011(4)
C12 0.051(5) 0.051(4) 0.034(4) -0.001(3) 0.006(4) 0.008(4)
C17 0.031(5) 0.035(4) 0.098(8) 0.005(4) -0.001(5) 0.006(3)
B10 0.030(4) 0.020(3) 0.037(4) -0.005(3) 0.011(3) -0.002(3)
C28 0.050(6) 0.054(5) 0.040(5) -0.008(3) 0.014(4) -0.004(4)
B1 0.020(4) 0.025(3) 0.031(4) -0.002(3) -0.002(3) -0.001(3)
B8 0.026(4) 0.025(3) 0.036(4) -0.003(3) 0.004(3) -0.006(3)
C3 0.035(5) 0.054(5) 0.062(6) -0.015(4) 0.003(4) 0.012(4)
B6 0.023(4) 0.025(3) 0.044(4) -0.003(3) 0.009(3) 0.000(3)
C35 0.061(7) 0.069(6) 0.051(5) 0.003(4) 0.013(5) -0.014(5)
B5 0.014(4) 0.031(4) 0.045(5) -0.011(3) -0.003(3) -0.006(3)
B3 0.033(4) 0.030(4) 0.037(4) -0.003(3) 0.001(3) -0.004(3)
C34 0.060(6) 0.047(5) 0.055(5) 0.012(4) -0.004(5) 0.000(4)
B2 0.020(4) 0.026(3) 0.041(4) -0.006(3) 0.003(3) 0.002(3)
C18 0.107(10) 0.030(4) 0.056(6) 0.007(4) 0.021(6) 0.006(5)
O6 0.203(14) 0.045(4) 0.119(8) 0.012(5) -0.007(9) 0.009(6)
C36 0.123(9) 0.086(7) 0.094(8) -0.006(6) 0.012(7) 0.031(7)
Bi1A 0.0307(2) 0.0303(3) 0.0389(2) -0.00449(11) 0.00817(14) -0.01178(14)

loop_
_atom_type_symbol
_atom_type_description
_atom_type_scat_dispersion_real
_atom_type_scat_dispersion_imag
_atom_type_scat_source
C C 0.0181 0.0091 'International Tables Vol C Tables 4.2.6.8 and 6.1.1.4'
H H 0.0000 0.0000 'International Tables Vol C Tables 4.2.6.8 and 6.1.1.4'
B B 0.0090 0.0039 'International Tables Vol C Tables 4.2.6.8 and 6.1.1.4'
Bi Bi -4.0111 8.9310 'International Tables Vol C Tables 4.2.6.8 and 6.1.1.4'
Cl Cl 0.3639 0.7018 'International Tables Vol C Tables 4.2.6.8 and 6.1.1.4'
F F 0.0727 0.0534 'International Tables Vol C Tables 4.2.6.8 and 6.1.1.4'
N N 0.0311 0.0180 'International Tables Vol C Tables 4.2.6.8 and 6.1.1.4'
O O 0.0492 0.0322 'International Tables Vol C Tables 4.2.6.8 and 6.1.1.4'
S S 0.3331 0.5567 'International Tables Vol C Tables 4.2.6.8 and 6.1.1.4'
Si Si 0.2541 0.3302 'International Tables Vol C Tables 4.2.6.8 and 6.1.1.4'

loop_
_geom_angle_atom_site_label_1
_geom_angle_atom_site_label_2
_geom_angle_atom_site_label_3
_geom_angle
_geom_angle_site_symmetry_1
_geom_angle_site_symmetry_3
_geom_angle_publ_flag
Si2 Bi1 Si1 80.44(5) . . ?
C3 Bi1 Si2 94.7(3) . . ?
C3 Bi1 Si1 96.5(2) . . ?
N3 Si2 Bi1 125.9(2) . . ?
N3 Si2 C2 110.2(3) . . ?
N3 Si2 C23 36.6(3) . . ?
N3 Si2 Bi1A 118.4(3) . . ?
N4 Si2 Bi1 118.62(19) . . ?
N4 Si2 N3 73.0(3) . . ?
N4 Si2 C2 111.0(3) . . ?
N4 Si2 C23 36.5(3) . . ?
N4 Si2 Bi1A 131.5(3) . . ?
C2 Si2 Bi1 112.24(19) . . ?
C2 Si2 C23 118.5(3) . . ?
C2 Si2 Bi1A 107.8(2) . . ?
C23 Si2 Bi1 129.05(18) . . ?
C23 Si2 Bi1A 132.7(2) . . ?
N1 Si1 Bi1 127.8(2) . . ?
N1 Si1 C8 36.7(2) . . ?
N1 Si1 C1 110.1(3) . . ?
N1 Si1 Bi1A 117.5(3) . . ?
N2 Si1 Bi1 116.71(19) . . ?
N2 Si1 N1 73.3(3) . . ?
N2 Si1 C8 36.6(2) . . ?
N2 Si1 C1 110.8(3) . . ?
N2 Si1 Bi1A 127.9(3) . . ?
C8 Si1 Bi1 130.57(18) . . ?
C8 Si1 Bi1A 131.2(2) . . ?
C1 Si1 Bi1 112.1(2) . . ?
C1 Si1 C8 116.7(3) . . ?
C1 Si1 Bi1A 111.4(3) . . ?
O3 S1 C34 104.0(4) . . ?
O1 S1 O3 115.6(4) . . ?
O1 S1 O2 115.3(5) . . ?
O1 S1 C34 103.1(4) . . ?
O2 S1 O3 113.2(4) . . ?
O2 S1 C34 103.4(5) . . ?
O5 S2 C35 106.9(5) . . ?
O5 S2 O6 112.4(7) . . ?
O4 S2 O5 118.7(6) . . ?
O4 S2 C35 104.5(6) . . ?
O4 S2 O6 113.2(8) . . ?
O6 S2 C35 98.4(6) . . ?
C8 N1 Si1 89.7(4) . . ?
C8 N1 C4 130.2(6) . . ?
C4 N1 Si1 139.9(5) . . ?
C23 N3 Si2 89.6(4) . . ?
C23 N3 C19 129.0(6) . . ?
C19 N3 Si2 140.5(5) . . ?
C8 N2 Si1 90.1(4) . . ?
C8 N2 C15 130.1(6) . . ?
C15 N2 Si1 138.7(5) . . ?
C30 N4 Si2 138.7(5) . . ?
C23 N4 Si2 89.9(4) . . ?
C23 N4 C30 129.9(6) . . ?
C1 C2 Si2 118.2(4) . . ?
C1 C2 B7 109.9(5) . . ?
C1 C2 B9 59.4(4) . . ?
C1 C2 B1 59.8(4) . . ?
B7 C2 Si2 120.3(4) . . ?
B7 C2 B9 63.3(4) . . ?
B4 C2 Si2 123.2(4) . . ?
B4 C2 C1 110.4(5) . . ?
B4 C2 B7 62.5(4) . . ?
B4 C2 B9 114.2(5) . . ?
B4 C2 B1 63.2(4) . . ?
B9 C2 Si2 114.9(4) . . ?
B1 C2 Si2 119.9(4) . . ?
B1 C2 B7 113.7(5) . . ?
B1 C2 B9 111.1(5) . . ?
N1 C8 Si1 53.6(3) . . ?
N1 C8 C9 125.8(6) . . ?
N2 C8 Si1 53.3(3) . . ?
N2 C8 N1 106.8(6) . . ?
N2 C8 C9 127.3(6) . . ?
C9 C8 Si1 179.0(5) . . ?
C24 C25 H25 120.1 . . ?
C26 C25 H25 120.1 . . ?
C26 C25 C24 119.7(7) . . ?
C14 C9 C8 117.5(6) . . ?
C14 C9 C10 120.7(7) . . ?
C10 C9 C8 121.7(6) . . ?
C2 C1 Si1 116.9(4) . . ?
B9 C1 Si1 116.9(4) . . ?
B9 C1 C2 61.0(4) . . ?
B9 C1 B1 113.0(5) . . ?
B10 C1 Si1 123.5(4) . . ?
B10 C1 C2 110.0(5) . . ?
B10 C1 B9 62.3(4) . . ?
B10 C1 B1 113.4(5) . . ?
B1 C1 Si1 116.4(4) . . ?
B1 C1 C2 60.2(4) . . ?
B3 C1 Si1 122.1(5) . . ?
B3 C1 C2 110.6(5) . . ?
B3 C1 B9 114.0(5) . . ?
B3 C1 B10 62.2(4) . . ?
B3 C1 B1 63.0(4) . . ?
N4 C30 C31 109.9(6) . . ?
N4 C30 C33 107.4(5) . . ?
N4 C30 C32 110.4(6) . . ?
C33 C30 C31 108.2(6) . . ?
C33 C30 C32 111.3(7) . . ?
C32 C30 C31 109.5(6) . . ?
N3 C23 Si2 53.7(3) . . ?
N3 C23 C24 126.7(6) . . ?
N4 C23 Si2 53.5(3) . . ?
N4 C23 N3 107.0(6) . . ?
N4 C23 C24 126.2(6) . . ?
C24 C23 Si2 175.2(5) . . ?
N1 C4 C7 109.5(6) . . ?
N1 C4 C5 107.2(5) . . ?
N1 C4 C6 110.7(5) . . ?
C5 C4 C7 111.2(6) . . ?
C5 C4 C6 109.3(7) . . ?
C6 C4 C7 108.9(6) . . ?
C9 C14 H14 120.0 . . ?
C13 C14 C9 120.1(7) . . ?
C13 C14 H14 120.0 . . ?
C25 C24 C23 120.8(7) . . ?
C29 C24 C25 120.2(7) . . ?
C29 C24 C23 119.1(6) . . ?
C9 C10 H10 120.6 . . ?
C11 C10 C9 118.8(7) . . ?
C11 C10 H10 120.6 . . ?
C25 C26 H26 120.1 . . ?
C25 C26 C27 119.8(7) . . ?
C27 C26 H26 120.1 . . ?
C24 C29 H29 119.9 . . ?
C24 C29 C28 120.2(8) . . ?
C28 C29 H29 119.9 . . ?
N2 C15 C16 110.8(6) . . ?
N2 C15 C18 105.7(6) . . ?
C17 C15 N2 109.7(6) . . ?
C17 C15 C16 112.5(8) . . ?
C17 C15 C18 110.7(8) . . ?
C18 C15 C16 107.3(7) . . ?
C14 C13 H13 120.2 . . ?
C14 C13 C12 119.7(8) . . ?
C12 C13 H13 120.2 . . ?
N3 C19 C22 110.0(6) . . ?
N3 C19 C21 109.3(6) . . ?
N3 C19 C20 107.7(6) . . ?
C21 C19 C22 111.5(7) . . ?
C20 C19 C22 109.6(6) . . ?
C20 C19 C21 108.6(7) . . ?
C30 C31 H31A 109.5 . . ?
C30 C31 H31B 109.5 . . ?
C30 C31 H31C 109.5 . . ?
H31A C31 H31B 109.5 . . ?
H31A C31 H31C 109.5 . . ?
H31B C31 H31C 109.5 . . ?
C4 C7 H7A 109.5 . . ?
C4 C7 H7B 109.5 . . ?
C4 C7 H7C 109.5 . . ?
H7A C7 H7B 109.5 . . ?
H7A C7 H7C 109.5 . . ?
H7B C7 H7C 109.5 . . ?
C19 C22 H22A 109.5 . . ?
C19 C22 H22B 109.5 . . ?
C19 C22 H22C 109.5 . . ?
H22A C22 H22B 109.5 . . ?
H22A C22 H22C 109.5 . . ?
H22B C22 H22C 109.5 . . ?
C19 C21 H21A 109.5 . . ?
C19 C21 H21B 109.5 . . ?
C19 C21 H21C 109.5 . . ?
H21A C21 H21B 109.5 . . ?
H21A C21 H21C 109.5 . . ?
H21B C21 H21C 109.5 . . ?
C2 B7 H7 124.5 . . ?
C2 B7 B4 58.0(4) . . ?
C2 B7 B9 58.7(4) . . ?
C2 B7 B8 105.1(6) . . ?
C2 B7 B6 105.3(6) . . ?
B4 B7 H7 121.6 . . ?
B4 B7 B9 106.8(5) . . ?
B9 B7 H7 122.4 . . ?
B8 B7 H7 122.1 . . ?
B8 B7 B4 108.4(6) . . ?
B8 B7 B9 59.4(4) . . ?
B6 B7 H7 122.0 . . ?
B6 B7 B4 60.8(4) . . ?
B6 B7 B9 107.2(6) . . ?
B6 B7 B8 60.1(4) . . ?
C4 C5 H5A 109.5 . . ?
C4 C5 H5B 109.5 . . ?
C4 C5 H5C 109.5 . . ?
H5A C5 H5B 109.5 . . ?
H5A C5 H5C 109.5 . . ?
H5B C5 H5C 109.5 . . ?
C30 C33 H33A 109.5 . . ?
C30 C33 H33B 109.5 . . ?
C30 C33 H33C 109.5 . . ?
H33A C33 H33B 109.5 . . ?
H33A C33 H33C 109.5 . . ?
H33B C33 H33C 109.5 . . ?
C4 C6 H6A 109.5 . . ?
C4 C6 H6B 109.5 . . ?
C4 C6 H6C 109.5 . . ?
H6A C6 H6B 109.5 . . ?
H6A C6 H6C 109.5 . . ?
H6B C6 H6C 109.5 . . ?
C26 C27 H27 118.9 . . ?
C28 C27 C26 122.2(8) . . ?
C28 C27 H27 118.9 . . ?
C19 C20 H20A 109.5 . . ?
C19 C20 H20B 109.5 . . ?
C19 C20 H20C 109.5 . . ?
H20A C20 H20B 109.5 . . ?
H20A C20 H20C 109.5 . . ?
H20B C20 H20C 109.5 . . ?
C2 B4 B7 59.4(4) . . ?
C2 B4 H4 123.9 . . ?
C2 B4 B1 58.9(4) . . ?
C2 B4 B6 105.0(5) . . ?
C2 B4 B2 105.2(5) . . ?
B7 B4 H4 121.9 . . ?
B7 B4 B1 107.8(5) . . ?
B7 B4 B6 59.0(4) . . ?
B1 B4 H4 121.8 . . ?
B6 B4 H4 122.9 . . ?
B6 B4 B1 107.2(5) . . ?
B2 B4 B7 107.2(5) . . ?
B2 B4 H4 122.5 . . ?
B2 B4 B1 59.7(4) . . ?
B2 B4 B6 59.8(4) . . ?
C2 B9 B7 58.0(4) . . ?
C2 B9 H9 123.7 . . ?
C2 B9 B10 106.0(5) . . ?
C2 B9 B8 104.2(5) . . ?
C1 B9 C2 59.6(4) . . ?
C1 B9 B7 105.9(5) . . ?
C1 B9 H9 123.0 . . ?
C1 B9 B10 58.7(4) . . ?
C1 B9 B8 105.3(5) . . ?
B7 B9 H9 122.8 . . ?
B10 B9 B7 107.1(6) . . ?
B10 B9 H9 122.1 . . ?
B10 B9 B8 60.0(4) . . ?
B8 B9 B7 58.9(4) . . ?
B8 B9 H9 123.6 . . ?
C10 C11 H11 120.2 . . ?
C12 C11 C10 119.7(7) . . ?
C12 C11 H11 120.2 . . ?
C30 C32 H32A 109.5 . . ?
C30 C32 H32B 109.5 . . ?
C30 C32 H32C 109.5 . . ?
H32A C32 H32B 109.5 . . ?
H32A C32 H32C 109.5 . . ?
H32B C32 H32C 109.5 . . ?
C15 C16 H16A 109.5 . . ?
C15 C16 H16B 109.5 . . ?
C15 C16 H16C 109.5 . . ?
H16A C16 H16B 109.5 . . ?
H16A C16 H16C 109.5 . . ?
H16B C16 H16C 109.5 . . ?
C13 C12 C11 120.9(8) . . ?
C13 C12 H12 119.5 . . ?
C11 C12 H12 119.5 . . ?
C15 C17 H17A 109.5 . . ?
C15 C17 H17B 109.5 . . ?
C15 C17 H17C 109.5 . . ?
H17A C17 H17B 109.5 . . ?
H17A C17 H17C 109.5 . . ?
H17B C17 H17C 109.5 . . ?
C1 B10 B9 59.0(4) . . ?
C1 B10 H10A 124.3 . . ?
C1 B10 B8 105.7(5) . . ?
C1 B10 B5 106.0(5) . . ?
C1 B10 B3 58.5(4) . . ?
B9 B10 H10A 121.3 . . ?
B9 B10 B8 60.2(4) . . ?
B8 B10 H10A 121.6 . . ?
B5 B10 B9 109.2(5) . . ?
B5 B10 H10A 121.2 . . ?
B5 B10 B8 60.8(5) . . ?
B3 B10 B9 108.2(5) . . ?
B3 B10 H10A 121.1 . . ?
B3 B10 B8 109.2(5) . . ?
B3 B10 B5 60.9(5) . . ?
C29 C28 H28 121.0 . . ?
C27 C28 C29 118.0(8) . . ?
C27 C28 H28 121.0 . . ?
C2 B1 B4 57.9(4) . . ?
C2 B1 H1 123.6 . . ?
C2 B1 B3 106.5(5) . . ?
C2 B1 B2 104.4(5) . . ?
C1 B1 C2 60.0(4) . . ?
C1 B1 B4 106.3(5) . . ?
C1 B1 H1 123.4 . . ?
C1 B1 B3 58.0(4) . . ?
C1 B1 B2 105.0(5) . . ?
B4 B1 H1 122.0 . . ?
B3 B1 B4 108.7(5) . . ?
B3 B1 H1 121.5 . . ?
B2 B1 B4 59.6(4) . . ?
B2 B1 H1 123.3 . . ?
B2 B1 B3 60.6(4) . . ?
B7 B8 B9 61.8(4) . . ?
B7 B8 B10 109.3(5) . . ?
B7 B8 H8 120.7 . . ?
B7 B8 B5 108.4(5) . . ?
B9 B8 H8 121.2 . . ?
B9 B8 B5 107.6(5) . . ?
B10 B8 B9 59.8(4) . . ?
B10 B8 H8 121.8 . . ?
B10 B8 B5 59.3(5) . . ?
B6 B8 B7 59.7(4) . . ?
B6 B8 B9 108.8(5) . . ?
B6 B8 B10 107.9(6) . . ?
B6 B8 H8 121.7 . . ?
B6 B8 B5 60.2(5) . . ?
B5 B8 H8 122.1 . . ?
Bi1 C3 H3A 109.5 . . ?
Bi1 C3 H3B 109.5 . . ?
Bi1 C3 H3C 109.5 . . ?
H3A C3 H3B 109.5 . . ?
H3A C3 H3C 109.5 . . ?
H3B C3 H3C 109.5 . . ?
B7 B6 B4 60.1(4) . . ?
B7 B6 B8 60.1(4) . . ?
B7 B6 H6 121.3 . . ?
B7 B6 B5 108.9(6) . . ?
B7 B6 B2 107.9(5) . . ?
B4 B6 H6 121.9 . . ?
B8 B6 B4 107.9(5) . . ?
B8 B6 H6 121.7 . . ?
B8 B6 B5 60.5(4) . . ?
B8 B6 B2 107.8(5) . . ?
B5 B6 B4 108.0(5) . . ?
B5 B6 H6 121.2 . . ?
B2 B6 B4 59.6(4) . . ?
B2 B6 H6 122.1 . . ?
B2 B6 B5 59.9(4) . . ?
F5 C35 S2 114.7(7) . . ?
F5 C35 F6 102.9(9) . . ?
F4 C35 S2 116.2(8) . . ?
F4 C35 F5 108.6(9) . . ?
F4 C35 F6 103.6(9) . . ?
F6 C35 S2 109.5(8) . . ?
B10 B5 B8 59.9(4) . . ?
B10 B5 B6 107.6(5) . . ?
B10 B5 H5 122.1 . . ?
B10 B5 B3 59.4(4) . . ?
B10 B5 B2 107.5(5) . . ?
B8 B5 H5 122.6 . . ?
B6 B5 B8 59.3(4) . . ?
B6 B5 H5 121.8 . . ?
B3 B5 B8 107.3(5) . . ?
B3 B5 B6 108.4(5) . . ?
B3 B5 H5 121.6 . . ?
B2 B5 B8 106.8(5) . . ?
B2 B5 B6 59.9(4) . . ?
B2 B5 H5 122.0 . . ?
B2 B5 B3 60.5(5) . . ?
C1 B3 B10 59.2(5) . . ?
C1 B3 B1 59.0(4) . . ?
C1 B3 B5 105.6(6) . . ?
C1 B3 H3 123.9 . . ?
C1 B3 B2 104.9(6) . . ?
B10 B3 B1 107.8(6) . . ?
B10 B3 B5 59.7(4) . . ?
B10 B3 H3 121.9 . . ?
B10 B3 B2 106.9(6) . . ?
B1 B3 B5 107.6(6) . . ?
B1 B3 H3 121.7 . . ?
B1 B3 B2 59.6(4) . . ?
B5 B3 H3 122.3 . . ?
B5 B3 B2 59.6(4) . . ?
B2 B3 H3 123.0 . . ?
F3 C34 S1 110.5(6) . . ?
F1 C34 S1 110.8(7) . . ?
F1 C34 F3 107.3(8) . . ?
F2 C34 S1 113.4(7) . . ?
F2 C34 F3 106.4(9) . . ?
F2 C34 F1 108.1(8) . . ?
B4 B2 B1 60.7(4) . . ?
B4 B2 B6 60.6(4) . . ?
B4 B2 B5 109.2(5) . . ?
B4 B2 B3 108.9(6) . . ?
B4 B2 H2 120.7 . . ?
B1 B2 B6 108.6(6) . . ?
B1 B2 B5 108.1(5) . . ?
B1 B2 B3 59.8(4) . . ?
B1 B2 H2 121.6 . . ?
B6 B2 B3 108.2(5) . . ?
B6 B2 H2 121.4 . . ?
B5 B2 B6 60.3(4) . . ?
B5 B2 B3 59.9(4) . . ?
B5 B2 H2 121.5 . . ?
B3 B2 H2 121.7 . . ?
C15 C18 H18A 109.5 . . ?
C15 C18 H18B 109.5 . . ?
C15 C18 H18C 109.5 . . ?
H18A C18 H18B 109.5 . . ?
H18A C18 H18C 109.5 . . ?
H18B C18 H18C 109.5 . . ?
Cl1 C36 H36A 109.4 . . ?
Cl1 C36 H36B 109.4 . . ?
Cl2 C36 Cl1 111.1(9) . . ?
Cl2 C36 H36A 109.4 . . ?
Cl2 C36 H36B 109.4 . . ?
H36A C36 H36B 108.0 . . ?
Si1 Bi1A Si2 80.4(2) . . ?
C3 Bi1A Si2 109.6(5) . . ?
C3 Bi1A Si1 120.6(6) . . ?

loop_
_geom_bond_atom_site_label_1
_geom_bond_atom_site_label_2
_geom_bond_distance
_geom_bond_site_symmetry_2
_geom_bond_publ_flag
Bi1 Si2 2.7003(17) . ?
Bi1 Si1 2.7160(19) . ?
Bi1 C3 2.278(9) . ?
Si2 N3 1.810(6) . ?
Si2 N4 1.805(6) . ?
Si2 C2 1.917(6) . ?
Si2 C23 2.244(7) . ?
Si2 Bi1A 2.788(8) . ?
Si1 N1 1.797(6) . ?
Si1 N2 1.790(6) . ?
Si1 C8 2.233(7) . ?
Si1 C1 1.929(7) . ?
Si1 Bi1A 2.629(8) . ?
S1 O3 1.436(6) . ?
S1 O1 1.419(7) . ?
S1 O2 1.432(7) . ?
S1 C34 1.812(10) . ?
S2 O5 1.399(8) . ?
S2 O4 1.390(8) . ?
S2 C35 1.771(11) . ?
S2 O6 1.465(10) . ?
Cl1 C36 1.765(14) . ?
Cl2 C36 1.717(15) . ?
F3 C34 1.346(12) . ?
N1 C8 1.334(9) . ?
N1 C4 1.507(8) . ?
N3 C23 1.340(9) . ?
N3 C19 1.501(8) . ?
N2 C8 1.333(9) . ?
N2 C15 1.513(9) . ?
N4 C30 1.496(8) . ?
N4 C23 1.336(10) . ?
F1 C34 1.339(12) . ?
F2 C34 1.311(11) . ?
F5 C35 1.310(12) . ?
F4 C35 1.307(13) . ?
C2 C1 1.717(9) . ?
C2 B7 1.728(9) . ?
C2 B4 1.703(9) . ?
C2 B9 1.742(9) . ?
C2 B1 1.721(10) . ?
C8 C9 1.493(10) . ?
C25 H25 0.9500 . ?
C25 C24 1.395(10) . ?
C25 C26 1.375(10) . ?
C9 C14 1.382(11) . ?
C9 C10 1.398(9) . ?
C1 B9 1.713(9) . ?
C1 B10 1.708(9) . ?
C1 B1 1.713(9) . ?
C1 B3 1.696(11) . ?
C30 C31 1.532(10) . ?
C30 C33 1.502(10) . ?
C30 C32 1.527(10) . ?
C23 C24 1.483(10) . ?
C4 C7 1.537(10) . ?
C4 C5 1.507(10) . ?
C4 C6 1.530(10) . ?
C14 H14 0.9500 . ?
C14 C13 1.377(11) . ?
C24 C29 1.387(11) . ?
C10 H10 0.9500 . ?
C10 C11 1.392(11) . ?
C26 H26 0.9500 . ?
C26 C27 1.380(12) . ?
C29 H29 0.9500 . ?
C29 C28 1.410(11) . ?
C15 C16 1.534(11) . ?
C15 C17 1.505(12) . ?
C15 C18 1.533(12) . ?
F6 C35 1.390(13) . ?
C13 H13 0.9500 . ?
C13 C12 1.381(12) . ?
C19 C22 1.539(11) . ?
C19 C21 1.533(11) . ?
C19 C20 1.522(11) . ?
C31 H31A 0.9800 . ?
C31 H31B 0.9800 . ?
C31 H31C 0.9800 . ?
C7 H7A 0.9800 . ?
C7 H7B 0.9800 . ?
C7 H7C 0.9800 . ?
C22 H22A 0.9800 . ?
C22 H22B 0.9800 . ?
C22 H22C 0.9800 . ?
C21 H21A 0.9800 . ?
C21 H21B 0.9800 . ?
C21 H21C 0.9800 . ?
B7 H7 1.1200 . ?
B7 B4 1.781(11) . ?
B7 B9 1.820(12) . ?
B7 B8 1.769(11) . ?
B7 B6 1.761(12) . ?
C5 H5A 0.9800 . ?
C5 H5B 0.9800 . ?
C5 H5C 0.9800 . ?
C33 H33A 0.9800 . ?
C33 H33B 0.9800 . ?
C33 H33C 0.9800 . ?
C6 H6A 0.9800 . ?
C6 H6B 0.9800 . ?
C6 H6C 0.9800 . ?
C27 H27 0.9500 . ?
C27 C28 1.376(13) . ?
C20 H20A 0.9800 . ?
C20 H20B 0.9800 . ?
C20 H20C 0.9800 . ?
B4 H4 1.1200 . ?
B4 B1 1.794(10) . ?
B4 B6 1.793(10) . ?
B4 B2 1.775(11) . ?
B9 H9 1.1200 . ?
B9 B10 1.770(11) . ?
B9 B8 1.778(11) . ?
C11 H11 0.9500 . ?
C11 C12 1.387(13) . ?
C32 H32A 0.9800 . ?
C32 H32B 0.9800 . ?
C32 H32C 0.9800 . ?
C16 H16A 0.9800 . ?
C16 H16B 0.9800 . ?
C16 H16C 0.9800 . ?
C12 H12 0.9500 . ?
C17 H17A 0.9800 . ?
C17 H17B 0.9800 . ?
C17 H17C 0.9800 . ?
B10 H10A 1.1200 . ?
B10 B8 1.773(11) . ?
B10 B5 1.763(11) . ?
B10 B3 1.759(12) . ?
C28 H28 0.9500 . ?
B1 H1 1.1200 . ?
B1 B3 1.780(11) . ?
B1 B2 1.777(10) . ?
B8 H8 1.1200 . ?
B8 B6 1.768(11) . ?
B8 B5 1.790(12) . ?
C3 H3A 0.9800 . ?
C3 H3B 0.9800 . ?
C3 H3C 0.9800 . ?
C3 Bi1A 1.634(14) . ?
B6 H6 1.1200 . ?
B6 B5 1.786(12) . ?
B6 B2 1.779(11) . ?
B5 H5 1.1200 . ?
B5 B3 1.785(11) . ?
B5 B2 1.779(10) . ?
B3 H3 1.1200 . ?
B3 B2 1.796(12) . ?
B2 H2 1.1200 . ?
C18 H18A 0.9800 . ?
C18 H18B 0.9800 . ?
C18 H18C 0.9800 . ?
C36 H36A 0.9900 . ?
C36 H36B 0.9900 . ?

loop_
_geom_torsion_atom_site_label_1
_geom_torsion_atom_site_label_2
_geom_torsion_atom_site_label_3
_geom_torsion_atom_site_label_4
_geom_torsion
_geom_torsion_site_symmetry_1
_geom_torsion_site_symmetry_2
_geom_torsion_site_symmetry_3
_geom_torsion_site_symmetry_4
_geom_torsion_publ_flag
Bi1 Si2 N3 C23 109.3(4) . . . . ?
Bi1 Si2 N3 C19 -59.4(8) . . . . ?
Bi1 Si2 N4 C30 47.7(7) . . . . ?
Bi1 Si2 N4 C23 -118.0(4) . . . . ?
Bi1 Si1 N1 C8 -109.7(4) . . . . ?
Bi1 Si1 N1 C4 66.2(7) . . . . ?
Bi1 Si1 N2 C8 122.9(4) . . . . ?
Bi1 Si1 N2 C15 -45.3(8) . . . . ?
Si2 N3 C23 N4 5.6(5) . . . . ?
Si2 N3 C23 C24 -174.1(6) . . . . ?
Si2 N3 C19 C22 -136.2(7) . . . . ?
Si2 N3 C19 C21 101.0(8) . . . . ?
Si2 N3 C19 C20 -16.7(10) . . . . ?
Si2 N4 C30 C31 -101.4(7) . . . . ?
Si2 N4 C30 C33 16.1(10) . . . . ?
Si2 N4 C30 C32 137.7(7) . . . . ?
Si2 N4 C23 N3 -5.6(5) . . . . ?
Si2 N4 C23 C24 174.1(6) . . . . ?
Si2 C2 C1 Si1 -3.6(6) . . . . ?
Si2 C2 C1 B9 103.8(5) . . . . ?
Si2 C2 C1 B10 143.8(5) . . . . ?
Si2 C2 C1 B1 -110.1(5) . . . . ?
Si2 C2 C1 B3 -149.4(4) . . . . ?
Si2 C2 B7 B4 114.2(5) . . . . ?
Si2 C2 B7 B9 -104.6(5) . . . . ?
Si2 C2 B7 B8 -143.2(5) . . . . ?
Si2 C2 B7 B6 154.2(4) . . . . ?
Si2 C2 B4 B7 -109.9(5) . . . . ?
Si2 C2 B4 B1 109.8(5) . . . . ?
Si2 C2 B4 B6 -148.9(5) . . . . ?
Si2 C2 B4 B2 148.9(4) . . . . ?
Si2 C2 B9 C1 -109.3(5) . . . . ?
Si2 C2 B9 B7 112.9(5) . . . . ?
Si2 C2 B9 B10 -146.6(4) . . . . ?
Si2 C2 B9 B8 151.0(4) . . . . ?
Si2 C2 B1 C1 107.2(5) . . . . ?
Si2 C2 B1 B4 -114.6(5) . . . . ?
Si2 C2 B1 B3 143.3(5) . . . . ?
Si2 C2 B1 B2 -153.6(4) . . . . ?
Si1 N1 C8 N2 -2.0(5) . . . . ?
Si1 N1 C8 C9 179.0(6) . . . . ?
Si1 N1 C4 C7 126.5(7) . . . . ?
Si1 N1 C4 C5 5.8(10) . . . . ?
Si1 N1 C4 C6 -113.4(8) . . . . ?
Si1 N2 C8 N1 2.0(5) . . . . ?
Si1 N2 C8 C9 -179.0(6) . . . . ?
Si1 N2 C15 C16 125.8(7) . . . . ?
Si1 N2 C15 C17 -109.5(9) . . . . ?
Si1 N2 C15 C18 9.8(11) . . . . ?
Si1 C1 B9 C2 107.4(5) . . . . ?
Si1 C1 B9 B7 143.7(4) . . . . ?
Si1 C1 B9 B10 -115.6(5) . . . . ?
Si1 C1 B9 B8 -154.9(4) . . . . ?
Si1 C1 B10 B9 105.4(6) . . . . ?
Si1 C1 B10 B8 144.9(5) . . . . ?
Si1 C1 B10 B5 -151.6(5) . . . . ?
Si1 C1 B10 B3 -111.9(6) . . . . ?
Si1 C1 B1 C2 -107.3(5) . . . . ?
Si1 C1 B1 B4 -143.4(4) . . . . ?
Si1 C1 B1 B3 114.4(5) . . . . ?
Si1 C1 B1 B2 154.4(4) . . . . ?
Si1 C1 B3 B10 113.9(5) . . . . ?
Si1 C1 B3 B1 -105.6(5) . . . . ?
Si1 C1 B3 B5 152.9(5) . . . . ?
Si1 C1 B3 B2 -145.1(5) . . . . ?
O3 S1 C34 F3 65.3(8) . . . . ?
O3 S1 C34 F1 -176.0(6) . . . . ?
O3 S1 C34 F2 -54.2(9) . . . . ?
N1 Si1 N2 C8 -1.5(4) . . . . ?
N1 Si1 N2 C15 -169.7(8) . . . . ?
N1 C8 C9 C14 94.7(9) . . . . ?
N1 C8 C9 C10 -85.6(9) . . . . ?
N3 Si2 N4 C30 169.9(7) . . . . ?
N3 Si2 N4 C23 4.2(4) . . . . ?
N3 C23 C24 C25 88.1(9) . . . . ?
N3 C23 C24 C29 -91.6(9) . . . . ?
N2 Si1 N1 C8 1.5(4) . . . . ?
N2 Si1 N1 C4 177.4(7) . . . . ?
N2 C8 C9 C14 -84.1(9) . . . . ?
N2 C8 C9 C10 95.7(9) . . . . ?
N4 Si2 N3 C23 -4.2(4) . . . . ?
N4 Si2 N3 C19 -172.8(8) . . . . ?
N4 C23 C24 C25 -91.6(9) . . . . ?
N4 C23 C24 C29 88.8(9) . . . . ?
O1 S1 C34 F3 -55.7(8) . . . . ?
O1 S1 C34 F1 63.0(7) . . . . ?
O1 S1 C34 F2 -175.2(8) . . . . ?
C2 Si2 N3 C23 -110.8(4) . . . . ?
C2 Si2 N3 C19 80.5(8) . . . . ?
C2 Si2 N4 C30 -84.5(7) . . . . ?
C2 Si2 N4 C23 109.9(4) . . . . ?
C2 C1 B9 B7 36.3(4) . . . . ?
C2 C1 B9 B10 137.0(5) . . . . ?
C2 C1 B9 B8 97.7(5) . . . . ?
C2 C1 B10 B9 -39.4(5) . . . . ?
C2 C1 B10 B8 0.1(7) . . . . ?
C2 C1 B10 B5 63.6(7) . . . . ?
C2 C1 B10 B3 103.3(6) . . . . ?
C2 C1 B1 B4 -36.1(4) . . . . ?
C2 C1 B1 B3 -138.2(5) . . . . ?
C2 C1 B1 B2 -98.2(5) . . . . ?
C2 C1 B3 B10 -102.4(5) . . . . ?
C2 C1 B3 B1 38.1(5) . . . . ?
C2 C1 B3 B5 -63.4(6) . . . . ?
C2 C1 B3 B2 -1.4(6) . . . . ?
C2 B7 B4 B1 35.0(5) . . . . ?
C2 B7 B4 B6 134.8(6) . . . . ?
C2 B7 B4 B2 97.9(5) . . . . ?
C2 B7 B9 C1 -37.0(4) . . . . ?
C2 B7 B9 B10 -98.5(5) . . . . ?
C2 B7 B9 B8 -135.6(6) . . . . ?
C2 B7 B8 B9 38.3(5) . . . . ?
C2 B7 B8 B10 0.8(7) . . . . ?
C2 B7 B8 B6 -99.2(6) . . . . ?
C2 B7 B8 B5 -62.3(6) . . . . ?
C2 B7 B6 B4 -38.6(5) . . . . ?
C2 B7 B6 B8 98.9(6) . . . . ?
C2 B7 B6 B5 61.8(6) . . . . ?
C2 B7 B6 B2 -1.7(7) . . . . ?
C2 B4 B1 C1 37.0(4) . . . . ?
C2 B4 B1 B3 98.1(6) . . . . ?
C2 B4 B1 B2 135.1(5) . . . . ?
C2 B4 B6 B7 39.3(5) . . . . ?
C2 B4 B6 B8 1.3(7) . . . . ?
C2 B4 B6 B5 -62.6(6) . . . . ?
C2 B4 B6 B2 -99.2(5) . . . . ?
C2 B4 B2 B1 -38.8(4) . . . . ?
C2 B4 B2 B6 98.7(5) . . . . ?
C2 B4 B2 B5 61.7(6) . . . . ?
C2 B4 B2 B3 -2.1(6) . . . . ?
C2 B9 B10 C1 37.7(4) . . . . ?
C2 B9 B10 B8 -97.4(6) . . . . ?
C2 B9 B10 B5 -59.8(6) . . . . ?
C2 B9 B10 B3 4.8(7) . . . . ?
C2 B9 B8 B7 -37.7(5) . . . . ?
C2 B9 B8 B10 100.6(5) . . . . ?
C2 B9 B8 B6 0.4(7) . . . . ?
C2 B9 B8 B5 64.1(6) . . . . ?
C2 B1 B3 C1 -37.0(5) . . . . ?
C2 B1 B3 B10 -2.0(7) . . . . ?
C2 B1 B3 B5 61.0(7) . . . . ?
C2 B1 B3 B2 97.6(5) . . . . ?
C2 B1 B2 B4 38.1(4) . . . . ?
C2 B1 B2 B6 -0.3(6) . . . . ?
C2 B1 B2 B5 -64.2(6) . . . . ?
C2 B1 B2 B3 -101.0(5) . . . . ?
O2 S1 C34 F3 -176.2(7) . . . . ?
O2 S1 C34 F1 -57.5(8) . . . . ?
O2 S1 C34 F2 64.3(9) . . . . ?
C8 Si1 N1 C4 175.9(9) . . . . ?
C8 Si1 N2 C15 -168.2(10) . . . . ?
C8 N1 C4 C7 -58.8(9) . . . . ?
C8 N1 C4 C5 -179.6(7) . . . . ?
C8 N1 C4 C6 61.2(9) . . . . ?
C8 N2 C15 C16 -38.7(11) . . . . ?
C8 N2 C15 C17 86.0(9) . . . . ?
C8 N2 C15 C18 -154.7(8) . . . . ?
C8 C9 C14 C13 -178.8(7) . . . . ?
C8 C9 C10 C11 -179.9(6) . . . . ?
O5 S2 C35 F5 -179.1(9) . . . . ?
O5 S2 C35 F4 -50.9(10) . . . . ?
O5 S2 C35 F6 65.9(9) . . . . ?
C25 C24 C29 C28 0.7(12) . . . . ?
C25 C26 C27 C28 0.7(13) . . . . ?
C9 C14 C13 C12 -2.9(12) . . . . ?
C9 C10 C11 C12 0.4(11) . . . . ?
C1 Si1 N1 C8 108.1(4) . . . . ?
C1 Si1 N1 C4 -76.0(7) . . . . ?
C1 Si1 N2 C8 -107.1(4) . . . . ?
C1 Si1 N2 C15 84.7(8) . . . . ?
C1 C2 B7 B4 -103.2(5) . . . . ?
C1 C2 B7 B9 37.9(5) . . . . ?
C1 C2 B7 B8 -0.7(7) . . . . ?
C1 C2 B7 B6 -63.2(6) . . . . ?
C1 C2 B4 B7 102.5(5) . . . . ?
C1 C2 B4 B1 -37.9(4) . . . . ?
C1 C2 B4 B6 63.4(6) . . . . ?
C1 C2 B4 B2 1.2(6) . . . . ?
C1 C2 B9 B7 -137.8(5) . . . . ?
C1 C2 B9 B10 -37.3(4) . . . . ?
C1 C2 B9 B8 -99.7(5) . . . . ?
C1 C2 B1 B4 138.2(5) . . . . ?
C1 C2 B1 B3 36.1(5) . . . . ?
C1 C2 B1 B2 99.2(5) . . . . ?
C1 B9 B10 B8 -135.1(5) . . . . ?
C1 B9 B10 B5 -97.6(5) . . . . ?
C1 B9 B10 B3 -32.9(5) . . . . ?
C1 B9 B8 B7 -99.6(6) . . . . ?
C1 B9 B8 B10 38.7(5) . . . . ?
C1 B9 B8 B6 -61.5(7) . . . . ?
C1 B9 B8 B5 2.3(7) . . . . ?
C1 B10 B8 B7 -0.5(7) . . . . ?
C1 B10 B8 B9 -38.9(5) . . . . ?
C1 B10 B8 B6 62.8(7) . . . . ?
C1 B10 B8 B5 99.9(5) . . . . ?
C1 B10 B5 B8 -99.3(6) . . . . ?
C1 B10 B5 B6 -62.8(7) . . . . ?
C1 B10 B5 B3 38.6(5) . . . . ?
C1 B10 B5 B2 0.3(7) . . . . ?
C1 B10 B3 B1 -34.9(5) . . . . ?
C1 B10 B3 B5 -135.3(6) . . . . ?
C1 B10 B3 B2 -97.6(6) . . . . ?
C1 B1 B3 B10 35.0(5) . . . . ?
C1 B1 B3 B5 98.0(6) . . . . ?
C1 B1 B3 B2 134.6(5) . . . . ?
C1 B1 B2 B4 100.4(5) . . . . ?
C1 B1 B2 B6 61.9(6) . . . . ?
C1 B1 B2 B5 -1.9(7) . . . . ?
C1 B1 B2 B3 -38.8(5) . . . . ?
C1 B3 B2 B4 2.1(7) . . . . ?
C1 B3 B2 B1 39.2(5) . . . . ?
C1 B3 B2 B6 -62.2(6) . . . . ?
C1 B3 B2 B5 -99.6(6) . . . . ?
C30 N4 C23 Si2 -167.7(8) . . . . ?
C30 N4 C23 N3 -173.4(6) . . . . ?
C30 N4 C23 C24 6.3(11) . . . . ?
C23 Si2 N3 C19 -168.7(9) . . . . ?
C23 Si2 N4 C30 165.7(9) . . . . ?
C23 N3 C19 C22 58.4(9) . . . . ?
C23 N3 C19 C21 -64.4(9) . . . . ?
C23 N3 C19 C20 177.9(7) . . . . ?
C23 N4 C30 C31 59.8(9) . . . . ?
C23 N4 C30 C33 177.3(7) . . . . ?
C23 N4 C30 C32 -61.1(9) . . . . ?
C23 C24 C29 C28 -179.7(7) . . . . ?
C4 N1 C8 Si1 -176.5(8) . . . . ?
C4 N1 C8 N2 -178.6(6) . . . . ?
C4 N1 C8 C9 2.5(11) . . . . ?
C14 C9 C10 C11 -0.2(11) . . . . ?
C14 C13 C12 C11 3.2(13) . . . . ?
C24 C25 C26 C27 -0.8(11) . . . . ?
C24 C29 C28 C27 -0.7(13) . . . . ?
C10 C9 C14 C13 1.5(11) . . . . ?
C10 C11 C12 C13 -1.9(12) . . . . ?
C26 C25 C24 C23 -179.6(7) . . . . ?
C26 C25 C24 C29 0.1(11) . . . . ?
C26 C27 C28 C29 0.0(14) . . . . ?
C15 N2 C8 Si1 169.8(8) . . . . ?
C15 N2 C8 N1 171.9(7) . . . . ?
C15 N2 C8 C9 -9.2(12) . . . . ?
C19 N3 C23 Si2 170.8(8) . . . . ?
C19 N3 C23 N4 176.4(6) . . . . ?
C19 N3 C23 C24 -3.3(11) . . . . ?
O4 S2 C35 F5 54.2(10) . . . . ?
O4 S2 C35 F4 -177.6(9) . . . . ?
O4 S2 C35 F6 -60.8(9) . . . . ?
B7 C2 C1 Si1 -147.0(4) . . . . ?
B7 C2 C1 B9 -39.6(5) . . . . ?
B7 C2 C1 B10 0.4(7) . . . . ?
B7 C2 C1 B1 106.5(5) . . . . ?
B7 C2 C1 B3 67.2(6) . . . . ?
B7 C2 B4 B1 -140.4(5) . . . . ?
B7 C2 B4 B6 -39.1(5) . . . . ?
B7 C2 B4 B2 -101.2(5) . . . . ?
B7 C2 B9 C1 137.8(5) . . . . ?
B7 C2 B9 B10 100.5(6) . . . . ?
B7 C2 B9 B8 38.1(5) . . . . ?
B7 C2 B1 C1 -100.0(5) . . . . ?
B7 C2 B1 B4 38.2(5) . . . . ?
B7 C2 B1 B3 -63.9(7) . . . . ?
B7 C2 B1 B2 -0.8(7) . . . . ?
B7 B4 B1 C2 -35.2(5) . . . . ?
B7 B4 B1 C1 1.8(6) . . . . ?
B7 B4 B1 B3 62.9(7) . . . . ?
B7 B4 B1 B2 99.9(5) . . . . ?
B7 B4 B6 B8 -37.9(5) . . . . ?
B7 B4 B6 B5 -101.9(6) . . . . ?
B7 B4 B6 B2 -138.4(6) . . . . ?
B7 B4 B2 B1 -100.9(6) . . . . ?
B7 B4 B2 B6 36.6(5) . . . . ?
B7 B4 B2 B5 -0.5(7) . . . . ?
B7 B4 B2 B3 -64.2(6) . . . . ?
B7 B9 B10 C1 98.5(5) . . . . ?
B7 B9 B10 B8 -36.6(5) . . . . ?
B7 B9 B10 B5 0.9(6) . . . . ?
B7 B9 B10 B3 65.6(6) . . . . ?
B7 B9 B8 B10 138.3(6) . . . . ?
B7 B9 B8 B6 38.1(5) . . . . ?
B7 B9 B8 B5 101.8(6) . . . . ?
B7 B8 B6 B4 37.9(5) . . . . ?
B7 B8 B6 B5 139.0(6) . . . . ?
B7 B8 B6 B2 100.9(6) . . . . ?
B7 B8 B5 B10 102.0(6) . . . . ?
B7 B8 B5 B6 -36.7(5) . . . . ?
B7 B8 B5 B3 64.8(7) . . . . ?
B7 B8 B5 B2 1.2(7) . . . . ?
B7 B6 B5 B10 0.2(7) . . . . ?
B7 B6 B5 B8 37.0(5) . . . . ?
B7 B6 B5 B3 -62.6(7) . . . . ?
B7 B6 B5 B2 -100.2(6) . . . . ?
B7 B6 B2 B4 -37.2(5) . . . . ?
B7 B6 B2 B1 1.3(7) . . . . ?
B7 B6 B2 B5 101.9(6) . . . . ?
B7 B6 B2 B3 64.6(7) . . . . ?
B4 C2 C1 Si1 145.9(4) . . . . ?
B4 C2 C1 B9 -106.7(5) . . . . ?
B4 C2 C1 B10 -66.7(6) . . . . ?
B4 C2 C1 B1 39.4(5) . . . . ?
B4 C2 C1 B3 0.1(6) . . . . ?
B4 C2 B7 B9 141.1(5) . . . . ?
B4 C2 B7 B8 102.6(6) . . . . ?
B4 C2 B7 B6 40.0(5) . . . . ?
B4 C2 B9 C1 100.2(5) . . . . ?
B4 C2 B9 B7 -37.6(5) . . . . ?
B4 C2 B9 B10 62.9(6) . . . . ?
B4 C2 B9 B8 0.5(7) . . . . ?
B4 C2 B1 C1 -138.2(5) . . . . ?
B4 C2 B1 B3 -102.1(6) . . . . ?
B4 C2 B1 B2 -38.9(5) . . . . ?
B4 B7 B9 C2 33.8(5) . . . . ?
B4 B7 B9 C1 -3.2(7) . . . . ?
B4 B7 B9 B10 -64.7(6) . . . . ?
B4 B7 B9 B8 -101.8(6) . . . . ?
B4 B7 B8 B9 99.1(6) . . . . ?
B4 B7 B8 B10 61.5(7) . . . . ?
B4 B7 B8 B6 -38.4(5) . . . . ?
B4 B7 B8 B5 -1.5(7) . . . . ?
B4 B7 B6 B8 137.6(6) . . . . ?
B4 B7 B6 B5 100.4(6) . . . . ?
B4 B7 B6 B2 37.0(5) . . . . ?
B4 B1 B3 C1 -98.0(5) . . . . ?
B4 B1 B3 B10 -63.0(7) . . . . ?
B4 B1 B3 B5 0.0(7) . . . . ?
B4 B1 B3 B2 36.6(5) . . . . ?
B4 B1 B2 B6 -38.4(5) . . . . ?
B4 B1 B2 B5 -102.3(6) . . . . ?
B4 B1 B2 B3 -139.1(6) . . . . ?
B4 B6 B5 B10 63.9(7) . . . . ?
B4 B6 B5 B8 100.8(6) . . . . ?
B4 B6 B5 B3 1.1(7) . . . . ?
B4 B6 B5 B2 -36.4(5) . . . . ?
B4 B6 B2 B1 38.5(5) . . . . ?
B4 B6 B2 B5 139.1(6) . . . . ?
B4 B6 B2 B3 101.8(6) . . . . ?
B9 C2 C1 Si1 -107.4(5) . . . . ?
B9 C2 C1 B10 40.0(5) . . . . ?
B9 C2 C1 B1 146.1(5) . . . . ?
B9 C2 C1 B3 106.8(6) . . . . ?
B9 C2 B7 B4 -141.1(5) . . . . ?
B9 C2 B7 B8 -38.6(5) . . . . ?
B9 C2 B7 B6 -101.1(6) . . . . ?
B9 C2 B4 B7 37.9(5) . . . . ?
B9 C2 B4 B1 -102.5(5) . . . . ?
B9 C2 B4 B6 -1.2(7) . . . . ?
B9 C2 B4 B2 -63.3(6) . . . . ?
B9 C2 B1 C1 -30.9(5) . . . . ?
B9 C2 B1 B4 107.3(5) . . . . ?
B9 C2 B1 B3 5.2(7) . . . . ?
B9 C2 B1 B2 68.3(6) . . . . ?
B9 C1 B10 B8 39.5(5) . . . . ?
B9 C1 B10 B5 103.0(6) . . . . ?
B9 C1 B10 B3 142.8(6) . . . . ?
B9 C1 B1 C2 32.0(5) . . . . ?
B9 C1 B1 B4 -4.1(7) . . . . ?
B9 C1 B1 B3 -106.3(6) . . . . ?
B9 C1 B1 B2 -66.3(6) . . . . ?
B9 C1 B3 B10 -35.9(5) . . . . ?
B9 C1 B3 B1 104.6(6) . . . . ?
B9 C1 B3 B5 3.1(7) . . . . ?
B9 C1 B3 B2 65.1(6) . . . . ?
B9 B7 B4 C2 -34.1(5) . . . . ?
B9 B7 B4 B1 0.9(7) . . . . ?
B9 B7 B4 B6 100.7(6) . . . . ?
B9 B7 B4 B2 63.8(6) . . . . ?
B9 B7 B8 B10 -37.5(5) . . . . ?
B9 B7 B8 B6 -137.5(6) . . . . ?
B9 B7 B8 B5 -100.5(6) . . . . ?
B9 B7 B6 B4 -100.0(5) . . . . ?
B9 B7 B6 B8 37.5(5) . . . . ?
B9 B7 B6 B5 0.4(7) . . . . ?
B9 B7 B6 B2 -63.1(6) . . . . ?
B9 B10 B8 B7 38.4(5) . . . . ?
B9 B10 B8 B6 101.7(6) . . . . ?
B9 B10 B8 B5 138.8(5) . . . . ?
B9 B10 B5 B8 -37.3(5) . . . . ?
B9 B10 B5 B6 -0.7(7) . . . . ?
B9 B10 B5 B3 100.7(6) . . . . ?
B9 B10 B5 B2 62.4(7) . . . . ?
B9 B10 B3 C1 33.1(5) . . . . ?
B9 B10 B3 B1 -1.8(7) . . . . ?
B9 B10 B3 B5 -102.3(6) . . . . ?
B9 B10 B3 B2 -64.5(7) . . . . ?
B9 B8 B6 B7 -39.0(5) . . . . ?
B9 B8 B6 B4 -1.1(7) . . . . ?
B9 B8 B6 B5 100.0(6) . . . . ?
B9 B8 B6 B2 61.9(7) . . . . ?
B9 B8 B5 B10 36.7(5) . . . . ?
B9 B8 B5 B6 -102.0(6) . . . . ?
B9 B8 B5 B3 -0.5(7) . . . . ?
B9 B8 B5 B2 -64.1(7) . . . . ?
B10 C1 B9 C2 -137.0(5) . . . . ?
B10 C1 B9 B7 -100.7(6) . . . . ?
B10 C1 B9 B8 -39.3(5) . . . . ?
B10 C1 B1 C2 100.5(5) . . . . ?
B10 C1 B1 B4 64.4(6) . . . . ?
B10 C1 B1 B3 -37.8(5) . . . . ?
B10 C1 B1 B2 2.2(7) . . . . ?
B10 C1 B3 B1 140.5(5) . . . . ?
B10 C1 B3 B5 39.0(5) . . . . ?
B10 C1 B3 B2 101.0(6) . . . . ?
B10 B9 B8 B7 -138.3(6) . . . . ?
B10 B9 B8 B6 -100.2(6) . . . . ?
B10 B9 B8 B5 -36.5(5) . . . . ?
B10 B8 B6 B7 -102.3(6) . . . . ?
B10 B8 B6 B4 -64.4(7) . . . . ?
B10 B8 B6 B5 36.6(5) . . . . ?
B10 B8 B6 B2 -1.4(7) . . . . ?
B10 B8 B5 B6 -138.7(5) . . . . ?
B10 B8 B5 B3 -37.2(5) . . . . ?
B10 B8 B5 B2 -100.8(6) . . . . ?
B10 B5 B3 C1 -38.8(5) . . . . ?
B10 B5 B3 B1 -100.6(6) . . . . ?
B10 B5 B3 B2 -137.2(6) . . . . ?
B10 B5 B2 B4 -63.4(7) . . . . ?
B10 B5 B2 B1 1.0(8) . . . . ?
B10 B5 B2 B6 -100.6(6) . . . . ?
B10 B5 B2 B3 37.8(6) . . . . ?
B10 B3 B2 B4 64.0(7) . . . . ?
B10 B3 B2 B1 101.0(6) . . . . ?
B10 B3 B2 B6 -0.3(7) . . . . ?
B10 B3 B2 B5 -37.8(5) . . . . ?
B1 C2 C1 Si1 106.5(5) . . . . ?
B1 C2 C1 B9 -146.1(5) . . . . ?
B1 C2 C1 B10 -106.2(6) . . . . ?
B1 C2 C1 B3 -39.3(5) . . . . ?
B1 C2 B7 B4 -38.4(5) . . . . ?
B1 C2 B7 B9 102.7(6) . . . . ?
B1 C2 B7 B8 64.1(7) . . . . ?
B1 C2 B7 B6 1.6(7) . . . . ?
B1 C2 B4 B7 140.4(5) . . . . ?
B1 C2 B4 B6 101.3(5) . . . . ?
B1 C2 B4 B2 39.2(4) . . . . ?
B1 C2 B9 C1 31.1(5) . . . . ?
B1 C2 B9 B7 -106.8(6) . . . . ?
B1 C2 B9 B10 -6.3(7) . . . . ?
B1 C2 B9 B8 -68.6(6) . . . . ?
B1 C1 B9 C2 -31.7(5) . . . . ?
B1 C1 B9 B7 4.6(7) . . . . ?
B1 C1 B9 B10 105.3(6) . . . . ?
B1 C1 B9 B8 66.0(6) . . . . ?
B1 C1 B10 B9 -104.7(6) . . . . ?
B1 C1 B10 B8 -65.1(7) . . . . ?
B1 C1 B10 B5 -1.6(7) . . . . ?
B1 C1 B10 B3 38.1(5) . . . . ?
B1 C1 B3 B10 -140.5(5) . . . . ?
B1 C1 B3 B5 -101.5(6) . . . . ?
B1 C1 B3 B2 -39.5(5) . . . . ?
B1 B4 B6 B7 100.7(6) . . . . ?
B1 B4 B6 B8 62.8(7) . . . . ?
B1 B4 B6 B5 -1.1(7) . . . . ?
B1 B4 B6 B2 -37.7(5) . . . . ?
B1 B4 B2 B6 137.4(5) . . . . ?
B1 B4 B2 B5 100.4(6) . . . . ?
B1 B4 B2 B3 36.7(5) . . . . ?
B1 B3 B2 B4 -37.1(5) . . . . ?
B1 B3 B2 B6 -101.4(6) . . . . ?
B1 B3 B2 B5 -138.8(6) . . . . ?
B8 B7 B4 C2 -96.7(6) . . . . ?
B8 B7 B4 B1 -61.7(6) . . . . ?
B8 B7 B4 B6 38.1(5) . . . . ?
B8 B7 B4 B2 1.2(7) . . . . ?
B8 B7 B9 C2 135.6(6) . . . . ?
B8 B7 B9 C1 98.6(6) . . . . ?
B8 B7 B9 B10 37.1(5) . . . . ?
B8 B7 B6 B4 -137.6(6) . . . . ?
B8 B7 B6 B5 -37.1(5) . . . . ?
B8 B7 B6 B2 -100.6(6) . . . . ?
B8 B9 B10 C1 135.1(5) . . . . ?
B8 B9 B10 B5 37.5(5) . . . . ?
B8 B9 B10 B3 102.2(6) . . . . ?
B8 B10 B5 B6 36.6(5) . . . . ?
B8 B10 B5 B3 137.9(6) . . . . ?
B8 B10 B5 B2 99.7(6) . . . . ?
B8 B10 B3 C1 97.1(6) . . . . ?
B8 B10 B3 B1 62.2(7) . . . . ?
B8 B10 B3 B5 -38.3(5) . . . . ?
B8 B10 B3 B2 -0.6(7) . . . . ?
B8 B6 B5 B10 -36.8(5) . . . . ?
B8 B6 B5 B3 -99.6(6) . . . . ?
B8 B6 B5 B2 -137.2(5) . . . . ?
B8 B6 B2 B4 -100.7(6) . . . . ?
B8 B6 B2 B1 -62.3(7) . . . . ?
B8 B6 B2 B5 38.4(5) . . . . ?
B8 B6 B2 B3 1.1(7) . . . . ?
B8 B5 B3 C1 -1.5(7) . . . . ?
B8 B5 B3 B10 37.4(5) . . . . ?
B8 B5 B3 B1 -63.3(7) . . . . ?
B8 B5 B3 B2 -99.9(6) . . . . ?
B8 B5 B2 B4 -0.4(7) . . . . ?
B8 B5 B2 B1 64.0(7) . . . . ?
B8 B5 B2 B6 -37.6(5) . . . . ?
B8 B5 B2 B3 100.8(6) . . . . ?
B6 B7 B4 C2 -134.8(6) . . . . ?
B6 B7 B4 B1 -99.8(6) . . . . ?
B6 B7 B4 B2 -36.9(5) . . . . ?
B6 B7 B9 C2 97.7(6) . . . . ?
B6 B7 B9 C1 60.7(6) . . . . ?
B6 B7 B9 B10 -0.8(6) . . . . ?
B6 B7 B9 B8 -37.9(5) . . . . ?
B6 B7 B8 B9 137.5(6) . . . . ?
B6 B7 B8 B10 99.9(6) . . . . ?
B6 B7 B8 B5 36.9(5) . . . . ?
B6 B4 B1 C2 -97.4(5) . . . . ?
B6 B4 B1 C1 -60.4(6) . . . . ?
B6 B4 B1 B3 0.7(7) . . . . ?
B6 B4 B1 B2 37.7(5) . . . . ?
B6 B4 B2 B1 -137.4(5) . . . . ?
B6 B4 B2 B5 -37.0(5) . . . . ?
B6 B4 B2 B3 -100.8(6) . . . . ?
B6 B8 B5 B10 138.7(5) . . . . ?
B6 B8 B5 B3 101.5(6) . . . . ?
B6 B8 B5 B2 37.9(5) . . . . ?
B6 B5 B3 C1 61.1(7) . . . . ?
B6 B5 B3 B10 100.0(6) . . . . ?
B6 B5 B3 B1 -0.7(8) . . . . ?
B6 B5 B3 B2 -37.3(5) . . . . ?
B6 B5 B2 B4 37.2(5) . . . . ?
B6 B5 B2 B1 101.6(6) . . . . ?
B6 B5 B2 B3 138.3(6) . . . . ?
B5 B10 B8 B7 -100.4(6) . . . . ?
B5 B10 B8 B9 -138.8(5) . . . . ?
B5 B10 B8 B6 -37.1(5) . . . . ?
B5 B10 B3 C1 135.3(6) . . . . ?
B5 B10 B3 B1 100.4(6) . . . . ?
B5 B10 B3 B2 37.7(5) . . . . ?
B5 B8 B6 B7 -139.0(5) . . . . ?
B5 B8 B6 B4 -101.0(6) . . . . ?
B5 B8 B6 B2 -38.1(5) . . . . ?
B5 B6 B2 B4 -139.1(6) . . . . ?
B5 B6 B2 B1 -100.6(6) . . . . ?
B5 B6 B2 B3 -37.3(5) . . . . ?
B5 B3 B2 B4 101.7(6) . . . . ?
B5 B3 B2 B1 138.8(6) . . . . ?
B5 B3 B2 B6 37.4(5) . . . . ?
B3 C1 B9 C2 -101.1(6) . . . . ?
B3 C1 B9 B7 -64.8(6) . . . . ?
B3 C1 B9 B10 35.9(5) . . . . ?
B3 C1 B9 B8 -3.4(7) . . . . ?
B3 C1 B10 B9 -142.8(6) . . . . ?
B3 C1 B10 B8 -103.2(6) . . . . ?
B3 C1 B10 B5 -39.7(6) . . . . ?
B3 C1 B1 C2 138.2(5) . . . . ?
B3 C1 B1 B4 102.2(6) . . . . ?
B3 C1 B1 B2 40.0(5) . . . . ?
B3 B10 B8 B7 -62.1(7) . . . . ?
B3 B10 B8 B9 -100.5(6) . . . . ?
B3 B10 B8 B6 1.2(7) . . . . ?
B3 B10 B8 B5 38.3(5) . . . . ?
B3 B10 B5 B8 -137.9(6) . . . . ?
B3 B10 B5 B6 -101.4(6) . . . . ?
B3 B10 B5 B2 -38.3(6) . . . . ?
B3 B1 B2 B4 139.1(6) . . . . ?
B3 B1 B2 B6 100.7(6) . . . . ?
B3 B1 B2 B5 36.8(5) . . . . ?
B3 B5 B2 B4 -101.2(6) . . . . ?
B3 B5 B2 B1 -36.8(5) . . . . ?
B3 B5 B2 B6 -138.3(6) . . . . ?
B2 B4 B1 C2 -135.1(5) . . . . ?
B2 B4 B1 C1 -98.1(5) . . . . ?
B2 B4 B1 B3 -37.0(5) . . . . ?
B2 B4 B6 B7 138.4(6) . . . . ?
B2 B4 B6 B8 100.5(6) . . . . ?
B2 B4 B6 B5 36.6(5) . . . . ?
B2 B1 B3 C1 -134.6(5) . . . . ?
B2 B1 B3 B10 -99.5(6) . . . . ?
B2 B1 B3 B5 -36.6(5) . . . . ?
B2 B6 B5 B10 100.4(6) . . . . ?
B2 B6 B5 B8 137.2(5) . . . . ?
B2 B6 B5 B3 37.6(5) . . . . ?
B2 B5 B3 C1 98.4(6) . . . . ?
B2 B5 B3 B10 137.2(6) . . . . ?
B2 B5 B3 B1 36.6(5) . . . . ?
O6 S2 C35 F5 -62.5(11) . . . . ?
O6 S2 C35 F4 65.7(10) . . . . ?
O6 S2 C35 F6 -177.5(9) . . . . ?
Bi1A Si2 N3 C23 124.4(4) . . . . ?
Bi1A Si2 N3 C19 -44.3(8) . . . . ?
Bi1A Si2 N4 C30 56.6(8) . . . . ?
Bi1A Si2 N4 C23 -109.1(5) . . . . ?
Bi1A Si1 N1 C8 -123.0(4) . . . . ?
Bi1A Si1 N1 C4 52.9(8) . . . . ?
Bi1A Si1 N2 C8 110.7(5) . . . . ?
Bi1A Si1 N2 C15 -57.5(8) . . . . ?
